data_2100012
loop_
_publ_author_name
'Khrustalev, Victor N.'
'Vasil'kov, Alexander Yu.'
'Antipin, Mikhail Yu.'

_publ_section_title
;
 Substituent effects in bis(arene)chromium compounds containing a CN
 group in the aromatic ring
;
_journal_issue 3
_journal_name_full 'Acta Crystallographica Section B'
_journal_page_first 304
_journal_page_last 311
_journal_paper_doi 10.1107/S0108768105008797
_journal_volume 61
_journal_year 2005
_chemical_formula_moiety 'C14 H13 Cr N'
_chemical_formula_sum 'C14 H13 Cr N'
_chemical_formula_weight 247.25
_chemical_name_systematic
;
 ?
;
_space_group_IT_number 61
_symmetry_cell_setting orthorhombic
_symmetry_space_group_name_Hall '-P 2ac 2ab'
_symmetry_space_group_name_H-M 'P b c a'
_atom_sites_solution_hydrogens difmap
_atom_sites_solution_primary direct
_atom_sites_solution_secondary difmap
_audit_creation_method SHELXL-97
_cell_angle_alpha 90.00
_cell_angle_beta 90.00
_cell_angle_gamma 90.00
_cell_formula_units_Z 8
_cell_length_a 12.9628(19)
_cell_length_b 12.0803(18)
_cell_length_c 13.610(2)
_cell_measurement_reflns_used 2085
_cell_measurement_temperature 120(2)
_cell_measurement_theta_max 28.8
_cell_measurement_theta_min 3.0
_cell_volume 2131.3(5)
_computing_cell_refinement 'SAINTPlus (Bruker, 1998a)'
_computing_data_collection 'SMART (Bruker, 1998b)'
_computing_data_reduction 'SAINTPlus (Bruker, 1998a)'
_computing_molecular_graphics 'SHELXTL ver. 5.1 (Sheldrick, 1998b)'
_computing_publication_material 'SHELXTL ver. 5.1 (Sheldrick, 1998b)'
_computing_structure_refinement 'SHELXTL ver. 5.1 (Sheldrick, 1998b)'
_computing_structure_solution 'SHELXTL ver. 5.1 (Sheldrick, 1998b)'
_diffrn_ambient_temperature 120(2)
_diffrn_measured_fraction_theta_full 0.992
_diffrn_measured_fraction_theta_max 0.992
_diffrn_measurement_device_type 'Bruker SMART 1000 CCD area detector'
_diffrn_measurement_method 'phi and omega scans'
_diffrn_radiation_monochromator graphite
_diffrn_radiation_source 'normal-focus sealed tube'
_diffrn_radiation_type MoK\a
_diffrn_radiation_wavelength 0.71073
_diffrn_reflns_av_R_equivalents 0.0565
_diffrn_reflns_av_sigmaI/netI 0.0448
_diffrn_reflns_limit_h_max 16
_diffrn_reflns_limit_h_min -15
_diffrn_reflns_limit_k_max 15
_diffrn_reflns_limit_k_min -15
_diffrn_reflns_limit_l_max 17
_diffrn_reflns_limit_l_min -17
_diffrn_reflns_number 15653
_diffrn_reflns_theta_full 27.02
_diffrn_reflns_theta_max 27.02
_diffrn_reflns_theta_min 2.75
_exptl_absorpt_coefficient_mu 1.039
_exptl_absorpt_correction_T_max 0.885
_exptl_absorpt_correction_T_min 0.788
_exptl_absorpt_correction_type multi-scan
_exptl_absorpt_process_details 'SADABS (Sheldrick, 1998a)'
_exptl_crystal_colour brown
_exptl_crystal_density_diffrn 1.541
_exptl_crystal_density_method 'not measured'
_exptl_crystal_description prism
_exptl_crystal_F_000 1024
_exptl_crystal_size_max 0.24
_exptl_crystal_size_mid 0.21
_exptl_crystal_size_min 0.12
_refine_diff_density_max 1.785
_refine_diff_density_min -0.771
_refine_ls_extinction_method none
_refine_ls_goodness_of_fit_ref 1.054
_refine_ls_hydrogen_treatment refall
_refine_ls_matrix_type full
_refine_ls_number_parameters 197
_refine_ls_number_reflns 2318
_refine_ls_number_restraints 0
_refine_ls_restrained_S_all 1.054
_refine_ls_R_factor_all 0.0922
_refine_ls_R_factor_gt 0.0589
_refine_ls_shift/su_max 0.001
_refine_ls_shift/su_mean 0.000
_refine_ls_structure_factor_coef Fsqd
_refine_ls_weighting_details 'calc w=1/[\s^2^(Fo^2^)+(0.0700P)^2^+1.5000P] where P=(Fo^2^+2Fc^2^)/3'
_refine_ls_weighting_scheme calc
_refine_ls_wR_factor_gt 0.1324
_refine_ls_wR_factor_ref 0.1431
_reflns_number_gt 1353
_reflns_number_total 2318
_reflns_threshold_expression I>2\s(I)
_cod_data_source_file av5032.cif
_cod_data_source_block 3
_cod_depositor_comments
;
The following automatic conversions were performed:
'_symmetry_cell_setting' value 'Orthorhombic' changed to 'orthorhombic'
according to '/home/saulius/struct/CIF-dictionaries/cif_core.dic'
dictionary named 'cif_core.dic' version 2.4.1 from 2010-06-29.

Automatic conversion script
Id: cif_fix_enum 1527 2010-12-29 10:47:43Z saulius 

The following automatic conversions were performed:

'_symmetry_cell_setting' value 'Orthorhombic' changed to
'orthorhombic' according to
/home/saulius/struct/CIF-dictionaries/cif_core.dic dictionary named
'cif_core.dic' version 2.4.1 from 2010-06-29.

Automatic conversion script
Id: cif_fix_values 1715 2011-07-08 13:25:40Z adriana 
;
_cod_database_code 2100012
_cod_database_fobs_code 2100012

loop_
_symmetry_equiv_pos_as_xyz
'x, y, z'
'-x+1/2, -y, z+1/2'
'-x, y+1/2, -z+1/2'
'x+1/2, -y+1/2, -z'
'-x, -y, -z'
'x-1/2, y, -z-1/2'
'x, -y-1/2, z-1/2'
'-x-1/2, y-1/2, z'

loop_
_atom_site_label
_atom_site_fract_x
_atom_site_fract_y
_atom_site_fract_z
_atom_site_U_iso_or_equiv
_atom_site_adp_type
_atom_site_calc_flag
_atom_site_refinement_flags
_atom_site_occupancy
_atom_site_disorder_assembly
_atom_site_disorder_group
_atom_site_type_symbol
Cr1 0.02733(4) 0.75470(4) 0.43790(4) 0.0212(2) Uani d . 1 . . Cr
N1 0.2266(2) 0.5167(3) 0.5709(2) 0.0384(8) Uani d . 1 . . N
C1 0.0901(3) 0.6728(3) 0.5620(3) 0.0220(7) Uani d . 1 . . C
C2 0.1205(3) 0.7856(3) 0.5645(3) 0.0243(7) Uani d . 1 . . C
C3 0.0457(3) 0.8684(3) 0.5580(3) 0.0264(8) Uani d . 1 . . C
C4 -0.0586(3) 0.8408(3) 0.5476(3) 0.0292(9) Uani d . 1 . . C
C5 -0.0895(3) 0.7292(3) 0.5472(3) 0.0273(9) Uani d . 1 . . C
C6 -0.0154(3) 0.6443(3) 0.5533(3) 0.0256(8) Uani d . 1 . . C
C7 0.1664(3) 0.5863(3) 0.5669(3) 0.0277(8) Uani d . 1 . . C
C8 0.1099(3) 0.6736(3) 0.3179(2) 0.0265(8) Uani d . 1 . . C
C9 0.1378(3) 0.7857(3) 0.3223(2) 0.0301(9) Uani d . 1 . . C
C10 0.0623(4) 0.8695(3) 0.3222(3) 0.0338(9) Uani d . 1 . . C
C11 -0.0409(3) 0.8426(4) 0.3175(3) 0.0375(11) Uani d . 1 . . C
C12 -0.0719(3) 0.7315(4) 0.3146(3) 0.0334(10) Uani d . 1 . . C
C13 0.0037(3) 0.6466(3) 0.3156(3) 0.0291(9) Uani d . 1 . . C
C14 0.1907(3) 0.5844(3) 0.3142(3) 0.0357(9) Uani d . 1 . . C
H2 0.205(4) 0.802(4) 0.571(3) 0.069(15) Uiso d . 1 . . H
H3 0.066(3) 0.944(3) 0.560(3) 0.036(10) Uiso d . 1 . . H
H4 -0.105(3) 0.901(3) 0.539(2) 0.033(10) Uiso d . 1 . . H
H5 -0.153(3) 0.713(3) 0.537(3) 0.026(10) Uiso d . 1 . . H
H6 -0.039(3) 0.571(3) 0.548(3) 0.034(11) Uiso d . 1 . . H
H9 0.210(3) 0.800(4) 0.333(3) 0.054(14) Uiso d . 1 . . H
H10 0.093(3) 0.953(4) 0.336(3) 0.057(13) Uiso d . 1 . . H
H11 -0.093(3) 0.902(3) 0.319(3) 0.045(12) Uiso d . 1 . . H
H12 -0.129(3) 0.717(3) 0.316(3) 0.025(11) Uiso d . 1 . . H
H13 -0.020(3) 0.579(3) 0.317(2) 0.021(10) Uiso d . 1 . . H
H14A 0.208(3) 0.563(3) 0.243(3) 0.044(12) Uiso d . 1 . . H
H14B 0.164(3) 0.512(3) 0.346(3) 0.050(12) Uiso d . 1 . . H
H14C 0.254(4) 0.606(4) 0.355(4) 0.089(17) Uiso d . 1 . . H

loop_
_atom_site_aniso_label
_atom_site_aniso_U_11
_atom_site_aniso_U_22
_atom_site_aniso_U_33
_atom_site_aniso_U_12
_atom_site_aniso_U_13
_atom_site_aniso_U_23
Cr1 0.0199(3) 0.0241(3) 0.0196(3) 0.0007(2) -0.0008(2) 0.0005(2)
N1 0.0333(18) 0.0333(18) 0.049(2) 0.0032(15) -0.0030(16) 0.0055(16)
C1 0.0251(18) 0.0211(16) 0.0198(16) 0.0048(14) -0.0013(15) 0.0010(15)
C2 0.0259(19) 0.0268(17) 0.0202(16) -0.0049(14) -0.0044(16) -0.0005(18)
C3 0.034(2) 0.0189(17) 0.0260(18) -0.0022(15) 0.0005(17) -0.0029(16)
C4 0.032(2) 0.030(2) 0.026(2) 0.0090(17) 0.0062(16) 0.0001(16)
C5 0.0172(17) 0.038(2) 0.026(2) -0.0021(16) 0.0034(15) 0.0011(16)
C6 0.031(2) 0.0218(18) 0.0245(19) -0.0051(15) 0.0030(16) 0.0011(16)
C7 0.0262(19) 0.0258(19) 0.0310(19) 0.0006(15) -0.0025(16) 0.0056(17)
C8 0.030(2) 0.034(2) 0.0156(17) 0.0078(16) 0.0016(14) -0.0041(15)
C9 0.031(2) 0.040(2) 0.0198(18) -0.0074(18) 0.0038(16) 0.0004(18)
C10 0.049(3) 0.030(2) 0.023(2) -0.0011(19) 0.0021(18) 0.0048(16)
C11 0.052(3) 0.042(3) 0.018(2) 0.016(2) -0.0057(18) 0.0012(18)
C12 0.0222(19) 0.057(3) 0.0206(17) -0.006(2) -0.0076(18) -0.0013(19)
C13 0.042(2) 0.025(2) 0.021(2) -0.0060(18) -0.0032(17) -0.0027(16)
C14 0.037(2) 0.034(2) 0.036(2) 0.0043(18) 0.0063(19) -0.003(2)

loop_
_atom_type_symbol
_atom_type_description
_atom_type_scat_dispersion_real
_atom_type_scat_dispersion_imag
_atom_type_scat_source
C C 0.0033 0.0016 'International Tables Vol C Tables 4.2.6.8 and 6.1.1.4'
H H 0.0000 0.0000 'International Tables Vol C Tables 4.2.6.8 and 6.1.1.4'
N N 0.0061 0.0033 'International Tables Vol C Tables 4.2.6.8 and 6.1.1.4'
Cr Cr 0.3209 0.6236 'International Tables Vol C Tables 4.2.6.8 and 6.1.1.4'

loop_
_geom_angle_atom_site_label_1
_geom_angle_atom_site_label_2
_geom_angle_atom_site_label_3
_geom_angle
C1 Cr1 C4 82.55(14)
C1 Cr1 C12 142.87(15)
C4 Cr1 C12 107.45(16)
C1 Cr1 C6 38.88(14)
C4 Cr1 C6 69.76(15)
C12 Cr1 C6 109.91(16)
C1 Cr1 C2 38.94(13)
C4 Cr1 C2 69.26(15)
C12 Cr1 C2 176.52(15)
C6 Cr1 C2 70.29(14)
C1 Cr1 C13 112.98(14)
C4 Cr1 C13 140.14(16)
C12 Cr1 C13 38.80(16)
C6 Cr1 C13 98.85(14)
C2 Cr1 C13 144.65(15)
C1 Cr1 C11 177.03(15)
C4 Cr1 C11 94.48(15)
C12 Cr1 C11 38.24(16)
C6 Cr1 C11 139.92(16)
C2 Cr1 C11 139.73(16)
C13 Cr1 C11 69.40(17)
C1 Cr1 C5 69.58(14)
C4 Cr1 C5 38.37(14)
C12 Cr1 C5 95.83(16)
C6 Cr1 C5 38.40(14)
C2 Cr1 C5 82.23(15)
C13 Cr1 C5 110.55(16)
C11 Cr1 C5 108.08(16)
C1 Cr1 C10 143.60(15)
C4 Cr1 C10 107.97(15)
C12 Cr1 C10 68.58(17)
C6 Cr1 C10 176.96(16)
C2 Cr1 C10 111.04(15)
C13 Cr1 C10 81.61(16)
C11 Cr1 C10 37.48(16)
C5 Cr1 C10 138.64(16)
C1 Cr1 C3 69.49(13)
C4 Cr1 C3 38.17(14)
C12 Cr1 C3 138.54(15)
C6 Cr1 C3 82.45(15)
C2 Cr1 C3 38.02(13)
C13 Cr1 C3 177.31(15)
C11 Cr1 C3 108.10(16)
C5 Cr1 C3 69.04(14)
C10 Cr1 C3 96.97(14)
C1 Cr1 C9 113.99(14)
C4 Cr1 C9 140.48(16)
C12 Cr1 C9 81.34(17)
C6 Cr1 C9 144.74(15)
C2 Cr1 C9 100.49(15)
C13 Cr1 C9 68.53(15)
C11 Cr1 C9 68.35(16)
C5 Cr1 C9 176.43(15)
C10 Cr1 C9 38.19(15)
C3 Cr1 C9 111.70(15)
C1 Cr1 C8 101.45(12)
C4 Cr1 C8 176.00(14)
C12 Cr1 C8 69.40(15)
C6 Cr1 C8 113.40(14)
C2 Cr1 C8 113.84(14)
C13 Cr1 C8 38.22(14)
C11 Cr1 C8 81.52(15)
C5 Cr1 C8 143.13(15)
C10 Cr1 C8 68.77(15)
C3 Cr1 C8 143.25(14)
C9 Cr1 C8 37.66(15)
C6 C1 C2 120.3(3)
C6 C1 C7 119.4(3)
C2 C1 C7 120.3(3)
C6 C1 Cr1 71.1(2)
C2 C1 Cr1 71.2(2)
C7 C1 Cr1 129.7(3)
C3 C2 C1 119.6(3)
C3 C2 Cr1 71.4(2)
C1 C2 Cr1 69.87(19)
C2 C3 C4 120.4(3)
C2 C3 Cr1 70.6(2)
C4 C3 Cr1 70.3(2)
C3 C4 C5 120.3(3)
C3 C4 Cr1 71.5(2)
C5 C4 Cr1 71.3(2)
C4 C5 C6 120.3(3)
C4 C5 Cr1 70.3(2)
C6 C5 Cr1 70.3(2)
C5 C6 C1 119.1(3)
C5 C6 Cr1 71.3(2)
C1 C6 Cr1 70.05(19)
N1 C7 C1 179.4(4)
C9 C8 C13 118.3(3)
C9 C8 C14 120.9(3)
C13 C8 C14 120.8(4)
C9 C8 Cr1 70.2(2)
C13 C8 Cr1 69.1(2)
C14 C8 Cr1 133.4(3)
C8 C9 C10 121.0(4)
C8 C9 Cr1 72.2(2)
C10 C9 Cr1 70.4(2)
C11 C10 C9 120.3(4)
C11 C10 Cr1 71.2(2)
C9 C10 Cr1 71.4(2)
C10 C11 C12 120.4(4)
C10 C11 Cr1 71.4(2)
C12 C11 Cr1 70.5(2)
C11 C12 C13 119.6(4)
C11 C12 Cr1 71.3(2)
C13 C12 Cr1 70.8(2)
C8 C13 C12 120.3(4)
C8 C13 Cr1 72.7(2)
C12 C13 Cr1 70.4(2)

loop_
_geom_bond_atom_site_label_1
_geom_bond_atom_site_label_2
_geom_bond_site_symmetry_2
_geom_bond_distance
_geom_bond_publ_flag
Cr1 C1 . 2.120(3) ?
Cr1 C4 . 2.133(4) ?
Cr1 C12 . 2.133(4) ?
Cr1 C6 . 2.133(4) ?
Cr1 C2 . 2.138(3) ?
Cr1 C13 . 2.138(4) ?
Cr1 C11 . 2.144(4) ?
Cr1 C5 . 2.145(4) ?
Cr1 C10 . 2.146(4) ?
Cr1 C3 . 2.149(4) ?
Cr1 C9 . 2.160(4) ?
Cr1 C8 . 2.185(3) ?
N1 C7 . 1.148(4) ?
C1 C6 . 1.416(5) ?
C1 C2 . 1.419(5) ?
C1 C7 . 1.440(5) ?
C2 C3 . 1.396(5) ?
C3 C4 . 1.400(5) ?
C4 C5 . 1.406(5) ?
C5 C6 . 1.407(5) ?
C8 C9 . 1.403(6) ?
C8 C13 . 1.416(5) ?
C8 C14 . 1.503(5) ?
C9 C10 . 1.409(6) ?
C10 C11 . 1.378(6) ?
C11 C12 . 1.401(6) ?
C12 C13 . 1.418(6) ?

loop_
_geom_torsion_atom_site_label_1
_geom_torsion_atom_site_label_2
_geom_torsion_atom_site_label_3
_geom_torsion_atom_site_label_4
_geom_torsion
C4 Cr1 C1 C6 66.8(2)
C12 Cr1 C1 C6 -42.3(3)
C2 Cr1 C1 C6 132.8(3)
C13 Cr1 C1 C6 -74.9(2)
C11 Cr1 C1 C6 68(3)
C5 Cr1 C1 C6 29.5(2)
C10 Cr1 C1 C6 177.1(2)
C3 Cr1 C1 C6 103.9(2)
C9 Cr1 C1 C6 -150.7(2)
C8 Cr1 C1 C6 -113.2(2)
C4 Cr1 C1 C2 -66.0(2)
C12 Cr1 C1 C2 -175.2(3)
C6 Cr1 C1 C2 -132.8(3)
C13 Cr1 C1 C2 152.2(2)
C11 Cr1 C1 C2 -65(3)
C5 Cr1 C1 C2 -103.4(2)
C10 Cr1 C1 C2 44.3(3)
C3 Cr1 C1 C2 -28.9(2)
C9 Cr1 C1 C2 76.5(2)
C8 Cr1 C1 C2 113.9(2)
C4 Cr1 C1 C7 179.8(3)
C12 Cr1 C1 C7 70.6(4)
C6 Cr1 C1 C7 113.0(4)
C2 Cr1 C1 C7 -114.2(4)
C13 Cr1 C1 C7 38.0(4)
C11 Cr1 C1 C7 -18E1(10)
C5 Cr1 C1 C7 142.4(3)
C10 Cr1 C1 C7 -69.9(4)
C3 Cr1 C1 C7 -143.1(3)
C9 Cr1 C1 C7 -37.7(4)
C8 Cr1 C1 C7 -0.3(3)
C6 C1 C2 C3 -0.2(5)
C7 C1 C2 C3 178.9(4)
Cr1 C1 C2 C3 53.3(3)
C6 C1 C2 Cr1 -53.4(3)
C7 C1 C2 Cr1 125.6(3)
C1 Cr1 C2 C3 -132.7(3)
C4 Cr1 C2 C3 -28.3(2)
C12 Cr1 C2 C3 -9(3)
C6 Cr1 C2 C3 -103.4(2)
C13 Cr1 C2 C3 179.5(2)
C11 Cr1 C2 C3 43.2(3)
C5 Cr1 C2 C3 -65.7(2)
C10 Cr1 C2 C3 73.7(2)
C9 Cr1 C2 C3 112.0(2)
C8 Cr1 C2 C3 149.0(2)
C4 Cr1 C2 C1 104.4(2)
C12 Cr1 C2 C1 123(3)
C6 Cr1 C2 C1 29.3(2)
C13 Cr1 C2 C1 -47.9(3)
C11 Cr1 C2 C1 175.8(2)
C5 Cr1 C2 C1 67.0(2)
C10 Cr1 C2 C1 -153.7(2)
C3 Cr1 C2 C1 132.7(3)
C9 Cr1 C2 C1 -115.4(2)
C8 Cr1 C2 C1 -78.4(2)
C1 C2 C3 C4 -1.0(6)
Cr1 C2 C3 C4 51.6(3)
C1 C2 C3 Cr1 -52.5(3)
C1 Cr1 C3 C2 29.6(2)
C4 Cr1 C3 C2 134.2(3)
C12 Cr1 C3 C2 179.1(2)
C6 Cr1 C3 C2 67.5(2)
C13 Cr1 C3 C2 -173(3)
C11 Cr1 C3 C2 -152.3(2)
C5 Cr1 C3 C2 104.8(2)
C10 Cr1 C3 C2 -115.5(2)
C9 Cr1 C3 C2 -79.0(2)
C8 Cr1 C3 C2 -52.0(3)
C1 Cr1 C3 C4 -104.6(2)
C12 Cr1 C3 C4 45.0(3)
C6 Cr1 C3 C4 -66.7(2)
C2 Cr1 C3 C4 -134.2(3)
C13 Cr1 C3 C4 52(3)
C11 Cr1 C3 C4 73.6(3)
C5 Cr1 C3 C4 -29.4(2)
C10 Cr1 C3 C4 110.3(2)
C9 Cr1 C3 C4 146.8(2)
C8 Cr1 C3 C4 173.8(2)
C2 C3 C4 C5 2.4(6)
Cr1 C3 C4 C5 54.1(3)
C2 C3 C4 Cr1 -51.7(3)
C1 Cr1 C4 C3 66.1(2)
C12 Cr1 C4 C3 -150.6(2)
C6 Cr1 C4 C3 104.0(2)
C2 Cr1 C4 C3 28.2(2)
C13 Cr1 C4 C3 -176.7(2)
C11 Cr1 C4 C3 -113.9(2)
C5 Cr1 C4 C3 132.4(3)
C10 Cr1 C4 C3 -78.1(2)
C9 Cr1 C4 C3 -53.0(3)
C8 Cr1 C4 C3 -113(2)
C1 Cr1 C4 C5 -66.3(2)
C12 Cr1 C4 C5 77.0(3)
C6 Cr1 C4 C5 -28.4(2)
C2 Cr1 C4 C5 -104.2(2)
C13 Cr1 C4 C5 50.9(3)
C11 Cr1 C4 C5 113.7(3)
C10 Cr1 C4 C5 149.5(2)
C3 Cr1 C4 C5 -132.4(3)
C9 Cr1 C4 C5 174.6(2)
C8 Cr1 C4 C5 115(2)
C3 C4 C5 C6 -2.7(5)
Cr1 C4 C5 C6 51.5(3)
C3 C4 C5 Cr1 -54.2(3)
C1 Cr1 C5 C4 104.3(2)
C12 Cr1 C5 C4 -110.9(2)
C6 Cr1 C5 C4 134.1(3)
C2 Cr1 C5 C4 66.2(2)
C13 Cr1 C5 C4 -147.9(2)
C11 Cr1 C5 C4 -73.7(3)
C10 Cr1 C5 C4 -46.9(3)
C3 Cr1 C5 C4 29.3(2)
C9 Cr1 C5 C4 -73(2)
C8 Cr1 C5 C4 -173.9(2)
C1 Cr1 C5 C6 -29.8(2)
C4 Cr1 C5 C6 -134.1(3)
C12 Cr1 C5 C6 115.0(2)
C2 Cr1 C5 C6 -67.9(2)
C13 Cr1 C5 C6 78.0(2)
C11 Cr1 C5 C6 152.1(2)
C10 Cr1 C5 C6 178.9(2)
C3 Cr1 C5 C6 -104.9(2)
C9 Cr1 C5 C6 152(2)
C8 Cr1 C5 C6 51.9(3)
C4 C5 C6 C1 1.5(5)
Cr1 C5 C6 C1 53.0(3)
C4 C5 C6 Cr1 -51.5(3)
C2 C1 C6 C5 -0.1(5)
C7 C1 C6 C5 -179.2(3)
Cr1 C1 C6 C5 -53.6(3)
C2 C1 C6 Cr1 53.5(3)
C7 C1 C6 Cr1 -125.6(3)
C1 Cr1 C6 C5 132.1(3)
C4 Cr1 C6 C5 28.3(2)
C12 Cr1 C6 C5 -73.6(2)
C2 Cr1 C6 C5 102.8(2)
C13 Cr1 C6 C5 -112.1(2)
C11 Cr1 C6 C5 -43.7(3)
C10 Cr1 C6 C5 -14(3)
C3 Cr1 C6 C5 65.6(2)
C9 Cr1 C6 C5 -177.1(3)
C8 Cr1 C6 C5 -149.0(2)
C4 Cr1 C6 C1 -103.7(2)
C12 Cr1 C6 C1 154.4(2)
C2 Cr1 C6 C1 -29.3(2)
C13 Cr1 C6 C1 115.9(2)
C11 Cr1 C6 C1 -175.7(2)
C5 Cr1 C6 C1 -132.1(3)
C10 Cr1 C6 C1 -146(3)
C3 Cr1 C6 C1 -66.5(2)
C9 Cr1 C6 C1 50.8(3)
C8 Cr1 C6 C1 78.9(2)
C6 C1 C7 N1 -1E1(4)
C2 C1 C7 N1 17E1(10)
Cr1 C1 C7 N1 -10E1(4)
C1 Cr1 C8 C9 -114.6(2)
C4 Cr1 C8 C9 65(2)
C12 Cr1 C8 C9 102.9(3)
C6 Cr1 C8 C9 -153.6(2)
C2 Cr1 C8 C9 -75.7(2)
C13 Cr1 C8 C9 132.6(3)
C11 Cr1 C8 C9 65.3(2)
C5 Cr1 C8 C9 174.2(2)
C10 Cr1 C8 C9 28.7(2)
C3 Cr1 C8 C9 -43.7(3)
C1 Cr1 C8 C13 112.7(2)
C4 Cr1 C8 C13 -68(2)
C12 Cr1 C8 C13 -29.7(2)
C6 Cr1 C8 C13 73.8(2)
C2 Cr1 C8 C13 151.7(2)
C11 Cr1 C8 C13 -67.3(2)
C5 Cr1 C8 C13 41.6(3)
C10 Cr1 C8 C13 -103.9(2)
C3 Cr1 C8 C13 -176.3(2)
C9 Cr1 C8 C13 -132.6(3)
C1 Cr1 C8 C14 -0.4(4)
C4 Cr1 C8 C14 18E1(9)
C12 Cr1 C8 C14 -142.8(4)
C6 Cr1 C8 C14 -39.3(4)
C2 Cr1 C8 C14 38.6(4)
C13 Cr1 C8 C14 -113.1(5)
C11 Cr1 C8 C14 179.6(4)
C5 Cr1 C8 C14 -71.5(5)
C10 Cr1 C8 C14 143.0(4)
C3 Cr1 C8 C14 70.6(5)
C9 Cr1 C8 C14 114.3(5)
C13 C8 C9 C10 -1.5(5)
C14 C8 C9 C10 177.7(3)
Cr1 C8 C9 C10 -52.8(3)
C13 C8 C9 Cr1 51.3(3)
C14 C8 C9 Cr1 -129.5(3)
C1 Cr1 C9 C8 77.2(2)
C4 Cr1 C9 C8 -174.3(2)
C12 Cr1 C9 C8 -67.4(2)
C6 Cr1 C9 C8 45.1(4)
C2 Cr1 C9 C8 115.7(2)
C13 Cr1 C9 C8 -29.3(2)
C11 Cr1 C9 C8 -104.8(3)
C5 Cr1 C9 C8 -105(2)
C10 Cr1 C9 C8 -133.5(3)
C3 Cr1 C9 C8 153.6(2)
C1 Cr1 C9 C10 -149.2(2)
C4 Cr1 C9 C10 -40.8(4)
C12 Cr1 C9 C10 66.2(2)
C6 Cr1 C9 C10 178.6(3)
C2 Cr1 C9 C10 -110.8(2)
C13 Cr1 C9 C10 104.3(3)
C11 Cr1 C9 C10 28.8(2)
C5 Cr1 C9 C10 28(3)
C3 Cr1 C9 C10 -72.9(3)
C8 Cr1 C9 C10 133.5(3)
C8 C9 C10 C11 -0.1(5)
Cr1 C9 C10 C11 -53.7(3)
C8 C9 C10 Cr1 53.6(3)
C1 Cr1 C10 C11 -175.4(2)
C4 Cr1 C10 C11 -73.3(3)
C12 Cr1 C10 C11 28.9(2)
C6 Cr1 C10 C11 -32(3)
C2 Cr1 C10 C11 -147.3(2)
C13 Cr1 C10 C11 66.9(3)
C5 Cr1 C10 C11 -44.8(3)
C3 Cr1 C10 C11 -110.8(3)
C9 Cr1 C10 C11 132.6(4)
C8 Cr1 C10 C11 104.3(3)
C1 Cr1 C10 C9 52.0(3)
C4 Cr1 C10 C9 154.1(2)
C12 Cr1 C10 C9 -103.7(3)
C6 Cr1 C10 C9 -165(3)
C2 Cr1 C10 C9 80.0(3)
C13 Cr1 C10 C9 -65.7(2)
C11 Cr1 C10 C9 -132.6(4)
C5 Cr1 C10 C9 -177.4(2)
C3 Cr1 C10 C9 116.6(2)
C8 Cr1 C10 C9 -28.4(2)
C9 C10 C11 C12 1.2(6)
Cr1 C10 C11 C12 -52.7(3)
C9 C10 C11 Cr1 53.9(3)
C1 Cr1 C11 C10 113(3)
C4 Cr1 C11 C10 114.0(3)
C12 Cr1 C11 C10 -133.3(4)
C6 Cr1 C11 C10 177.5(2)
C2 Cr1 C11 C10 51.2(3)
C13 Cr1 C11 C10 -103.5(3)
C5 Cr1 C11 C10 150.7(2)
C3 Cr1 C11 C10 77.5(3)
C9 Cr1 C11 C10 -29.3(2)
C8 Cr1 C11 C10 -66.0(3)
C1 Cr1 C11 C12 -114(3)
C4 Cr1 C11 C12 -112.7(3)
C6 Cr1 C11 C12 -49.2(4)
C2 Cr1 C11 C12 -175.5(2)
C13 Cr1 C11 C12 29.7(2)
C5 Cr1 C11 C12 -76.0(3)
C10 Cr1 C11 C12 133.3(4)
C3 Cr1 C11 C12 -149.2(2)
C9 Cr1 C11 C12 104.0(3)
C8 Cr1 C11 C12 67.3(3)
C10 C11 C12 C13 -0.6(6)
Cr1 C11 C12 C13 -53.6(3)
C10 C11 C12 Cr1 53.1(3)
C1 Cr1 C12 C11 175.5(2)
C4 Cr1 C12 C11 74.5(3)
C6 Cr1 C12 C11 148.8(2)
C2 Cr1 C12 C11 56(3)
C13 Cr1 C12 C11 -132.2(4)
C5 Cr1 C12 C11 112.0(3)
C10 Cr1 C12 C11 -28.4(2)
C3 Cr1 C12 C11 47.3(4)
C9 Cr1 C12 C11 -65.8(3)
C8 Cr1 C12 C11 -102.9(3)
C1 Cr1 C12 C13 -52.4(4)
C4 Cr1 C12 C13 -153.3(2)
C6 Cr1 C12 C13 -79.1(3)
C2 Cr1 C12 C13 -172(2)
C11 Cr1 C12 C13 132.2(4)
C5 Cr1 C12 C13 -115.9(2)
C10 Cr1 C12 C13 103.8(3)
C3 Cr1 C12 C13 179.4(2)
C9 Cr1 C12 C13 66.3(2)
C8 Cr1 C12 C13 29.3(2)
C9 C8 C13 C12 2.1(5)
C14 C8 C13 C12 -177.1(3)
Cr1 C8 C13 C12 53.9(3)
C9 C8 C13 Cr1 -51.8(3)
C14 C8 C13 Cr1 129.0(3)
C11 C12 C13 C8 -1.1(6)
Cr1 C12 C13 C8 -55.0(3)
C11 C12 C13 Cr1 53.9(3)
C1 Cr1 C13 C8 -79.0(2)
C4 Cr1 C13 C8 174.2(2)
C12 Cr1 C13 C8 132.2(3)
C6 Cr1 C13 C8 -116.9(2)
C2 Cr1 C13 C8 -48.6(3)
C11 Cr1 C13 C8 102.9(2)
C5 Cr1 C13 C8 -154.8(2)
C10 Cr1 C13 C8 66.2(2)
C3 Cr1 C13 C8 124(3)
C9 Cr1 C13 C8 28.9(2)
C1 Cr1 C13 C12 148.7(2)
C4 Cr1 C13 C12 42.0(4)
C6 Cr1 C13 C12 110.9(3)
C2 Cr1 C13 C12 179.1(3)
C11 Cr1 C13 C12 -29.3(2)
C5 Cr1 C13 C12 73.0(3)
C10 Cr1 C13 C12 -66.1(3)
C3 Cr1 C13 C12 -8(3)
C9 Cr1 C13 C12 -103.3(3)
C8 Cr1 C13 C12 -132.2(3)
